data_1565799
loop_
_publ_author_name
'Azmi, Nurul I.'
'Zhan, Shun-Ze'
'Li, Jing-Hong'
'Razali, Mohd. R.'

_publ_section_title
;
 Metal complexes based on substituted aliphatic acid derived from a
 Diels-Alder adduct: Synthesis and potential ratiometric luminescent
 temperature sensor of d10 complex
;
_journal_name_full 'Inorganica Chimica Acta'
_journal_page_first 119167
_journal_paper_doi 10.1016/j.ica.2019.119167
_journal_volume 498
_journal_year 2019
_chemical_formula_sum 'C42 H38 N2 Ni O13'
_chemical_formula_weight 837.45
_space_group_crystal_system monoclinic
_space_group_IT_number 15
_space_group_name_Hall '-C 2yc'
_space_group_name_H-M_alt 'C 1 2/c 1'
_atom_sites_solution_hydrogens mixed
_audit_creation_method SHELXL-2014/7
_cell_angle_alpha 90
_cell_angle_beta 94.623(15)
_cell_angle_gamma 90
_cell_formula_units_Z 4
_cell_length_a 45.37(4)
_cell_length_b 11.881(12)
_cell_length_c 8.205(8)
_cell_measurement_reflns_used 32459
_cell_measurement_temperature 296(2)
_cell_measurement_theta_max 30.05
_cell_measurement_theta_min 1.50
_cell_volume 4408(7)
_computing_cell_refinement 'SAINT (Bruker, 2009)'
_computing_data_collection 'APEX2 (Bruker, 2009)'
_computing_data_reduction SAINT
_computing_molecular_graphics X-SEED
_computing_structure_refinement 'SHELXL-2014/7 (Sheldrick, 2014)'
_computing_structure_solution 'SHELXTL (Sheldrick, 2008)'
_diffrn_ambient_temperature 296(2)
_diffrn_measured_fraction_theta_full 1.000
_diffrn_measured_fraction_theta_max 0.999
_diffrn_measurement_device_type 'Bruker X8 Apex CCD'
_diffrn_measurement_method 'phi and omega scans'
_diffrn_radiation_type MoK\a
_diffrn_radiation_wavelength 0.71073
_diffrn_reflns_av_R_equivalents 0.0624
_diffrn_reflns_av_unetI/netI 0.0520
_diffrn_reflns_Laue_measured_fraction_full 1.000
_diffrn_reflns_Laue_measured_fraction_max 0.999
_diffrn_reflns_limit_h_max 58
_diffrn_reflns_limit_h_min -56
_diffrn_reflns_limit_k_max 15
_diffrn_reflns_limit_k_min -15
_diffrn_reflns_limit_l_max 10
_diffrn_reflns_limit_l_min -10
_diffrn_reflns_number 24513
_diffrn_reflns_point_group_measured_fraction_full 1.000
_diffrn_reflns_point_group_measured_fraction_max 0.999
_diffrn_reflns_theta_full 25.000
_diffrn_reflns_theta_max 27.500
_diffrn_reflns_theta_min 0.900
_diffrn_source 'fine-focus sealed tube'
_exptl_absorpt_coefficient_mu 0.503
_exptl_absorpt_correction_T_max 0.6273
_exptl_absorpt_correction_T_min 0.4261
_exptl_absorpt_correction_type multi-scan
_exptl_absorpt_process_details '(<i>SADABS</i>; Bruker, 2009)'
_exptl_crystal_colour green
_exptl_crystal_density_diffrn 1.262
_exptl_crystal_density_method 'not measured'
_exptl_crystal_description plate
_exptl_crystal_F_000 1744
_exptl_crystal_size_mid 0.15
_exptl_crystal_size_min 0.10
_exptl_transmission_factor_min 0.35
_refine_diff_density_max 1.565
_refine_diff_density_min -0.609
_refine_diff_density_rms 0.164
_refine_ls_extinction_coef .
_refine_ls_extinction_method 'SHELXL-2014/7 (Sheldrick 2014)'
_refine_ls_goodness_of_fit_ref 1.045
_refine_ls_hydrogen_treatment mixed
_refine_ls_matrix_type full
_refine_ls_number_parameters 268
_refine_ls_number_reflns 5082
_refine_ls_number_restraints 0
_refine_ls_restrained_S_all 1.045
_refine_ls_R_factor_all 0.0959
_refine_ls_R_factor_gt 0.0705
_refine_ls_shift/su_max 0.000
_refine_ls_shift/su_mean 0.000
_refine_ls_structure_factor_coef Fsqd
_refine_ls_weighting_details 'w=1/[\s^2^(Fo^2^)+(0.1538P)^2^+7.6792P] where P=(Fo^2^+2Fc^2^)/3'
_refine_ls_weighting_scheme calc
_refine_ls_wR_factor_gt 0.2195
_refine_ls_wR_factor_ref 0.2498
_reflns_Friedel_coverage 0.000
_reflns_Friedel_fraction_full .
_reflns_Friedel_fraction_max .
_reflns_number_gt 3627
_reflns_number_total 5082
_reflns_threshold_expression 'I > 2\s(I)'
_cod_data_source_file 3.cif
_cod_data_source_block a_a
_cod_original_cell_volume 4408(8)
_cod_original_sg_symbol_H-M 'C 2/c'
_cod_database_code 1565799
_shelx_shelxl_version_number 2014/7
_shelx_space_group_comment
;
The symmetry employed for this shelxl refinement is uniquely defined
by the following loop, which should always be used as a source of
symmetry information in preference to the above space-group names.
They are only intended as comments.
;
_shelx_estimated_absorpt_t_min 0.830
_shelx_estimated_absorpt_t_max 0.880

loop_
_space_group_symop_operation_xyz
'x, y, z'
'-x, y, -z+1/2'
'x+1/2, y+1/2, z'
'-x+1/2, y+1/2, -z+1/2'
'-x, -y, -z'
'x, -y, z-1/2'
'-x+1/2, -y+1/2, -z'
'x+1/2, -y+1/2, z-1/2'

loop_
_atom_site_label
_atom_site_type_symbol
_atom_site_fract_x
_atom_site_fract_y
_atom_site_fract_z
_atom_site_U_iso_or_equiv
_atom_site_adp_type
_atom_site_occupancy
_atom_site_site_symmetry_order
_atom_site_calc_flag
_atom_site_refinement_flags_posn
_atom_site_refinement_flags_adp
_atom_site_refinement_flags_occupancy
_atom_site_disorder_assembly
_atom_site_disorder_group
Ni1 Ni 0.5000 0.5000 0.5000 0.0306(2) Uani 1 2 d S . P . .
O1 O 0.5000 0.5561(4) 0.7500 0.0328(8) Uani 1 2 d S T P . .
O1W O 0.55928(8) 0.2395(4) 0.0601(5) 0.0708(10) Uani 1 1 d . . . . .
O2 O 0.49173(6) 0.3386(3) 0.5748(3) 0.0445(7) Uani 1 1 d . . . . .
H2W H 0.4724 0.3132 0.5757 0.053 Uiso 1 1 calc R U . . .
H3W H 0.5074 0.2910 0.6076 0.053 Uiso 1 1 calc R U . . .
O3 O 0.54404(6) 0.4689(3) 0.5416(3) 0.0416(7) Uani 1 1 d . . . . .
O4 O 0.54869(6) 0.3417(3) 0.3459(3) 0.0494(8) Uani 1 1 d . . . . .
O5 O 0.66099(7) 0.5114(2) 0.5946(4) 0.0493(8) Uani 1 1 d . . . . .
O6 O 0.61270(6) 0.2761(3) 0.9198(4) 0.0529(8) Uani 1 1 d . . . . .
N1 N 0.63071(7) 0.4034(3) 0.7438(4) 0.0347(7) Uani 1 1 d . . . . .
C1 C 0.55826(8) 0.3962(3) 0.4694(4) 0.0342(8) Uani 1 1 d . . . . .
C2 C 0.58942(8) 0.3688(4) 0.5406(5) 0.0425(9) Uani 1 1 d . . . . .
H2 H 0.5896 0.2926 0.5830 0.051 Uiso 1 1 calc R U . . .
H3 H 0.6025 0.3706 0.4529 0.051 Uiso 1 1 calc R U . . .
C3 C 0.60181(9) 0.4469(4) 0.6761(5) 0.0408(9) Uani 1 1 d . . . . .
H3A H 0.6042 0.5221 0.6329 0.049 Uiso 1 1 calc R U . . .
H3B H 0.5883 0.4509 0.7616 0.049 Uiso 1 1 calc R U . . .
C4 C 0.65768(8) 0.4363(3) 0.6925(5) 0.0343(8) Uani 1 1 d . . . . .
C5 C 0.68171(8) 0.3622(3) 0.7737(4) 0.0299(7) Uani 1 1 d . . . . .
H5 H 0.6960 0.4073 0.8417 0.036 Uiso 1 1 calc R U . . .
C6 C 0.69765(8) 0.2935(3) 0.6432(4) 0.0328(8) Uani 1 1 d . . . . .
H6 H 0.7088 0.3423 0.5741 0.039 Uiso 1 1 calc R U . . .
C7 C 0.71749(8) 0.2097(3) 0.7390(4) 0.0350(8) Uani 1 1 d . . . . .
C8 C 0.74805(9) 0.2033(4) 0.7446(5) 0.0452(10) Uani 1 1 d . . . . .
H8 H 0.7585 0.2534 0.6841 0.054 Uiso 1 1 calc R U . . .
C9 C 0.76301(10) 0.1218(4) 0.8413(6) 0.0534(12) Uani 1 1 d . . . . .
H9 H 0.7835 0.1169 0.8442 0.064 Uiso 1 1 calc R U . . .
C10 C 0.74747(11) 0.0480(4) 0.9331(6) 0.0549(12) Uani 1 1 d . . . . .
H10 H 0.7576 -0.0063 0.9973 0.066 Uiso 1 1 calc R U . . .
C11 C 0.71668(10) 0.0544(4) 0.9299(5) 0.0467(10) Uani 1 1 d . . . . .
H11 H 0.7062 0.0052 0.9921 0.056 Uiso 1 1 calc R U . . .
C12 C 0.70192(8) 0.1352(3) 0.8325(4) 0.0348(8) Uani 1 1 d . . . . .
C13 C 0.66887(8) 0.1565(3) 0.8185(4) 0.0325(8) Uani 1 1 d . . . . .
H13 H 0.6582 0.1021 0.8818 0.039 Uiso 1 1 calc R U . . .
C14 C 0.65770(8) 0.1568(3) 0.6388(4) 0.0329(8) Uani 1 1 d . . . . .
C15 C 0.63323(9) 0.0989(3) 0.5679(5) 0.0406(9) Uani 1 1 d . . . . .
H15 H 0.6227 0.0510 0.6314 0.049 Uiso 1 1 calc R U . . .
C16 C 0.62454(10) 0.1123(4) 0.4030(5) 0.0477(10) Uani 1 1 d . . . . .
H16 H 0.6081 0.0740 0.3556 0.057 Uiso 1 1 calc R U . . .
C17 C 0.64060(11) 0.1835(4) 0.3100(5) 0.0522(11) Uani 1 1 d . . . . .
H17 H 0.6351 0.1911 0.1989 0.063 Uiso 1 1 calc R U . . .
C18 C 0.66466(9) 0.2436(4) 0.3792(5) 0.0437(9) Uani 1 1 d . . . . .
H18 H 0.6748 0.2931 0.3159 0.052 Uiso 1 1 calc R U . . .
C19 C 0.67344(8) 0.2292(3) 0.5445(4) 0.0329(8) Uani 1 1 d . . . . .
C20 C 0.66524(8) 0.2795(3) 0.8803(4) 0.0310(7) Uani 1 1 d . . . . .
H20 H 0.6726 0.2861 0.9954 0.037 Uiso 1 1 calc R U . . .
C21 C 0.63329(8) 0.3166(3) 0.8564(4) 0.0346(8) Uani 1 1 d . . . . .
H1W H 0.5137(11) 0.603(4) 0.774(7) 0.062(16) Uiso 1 1 d . . . . .

loop_
_atom_site_aniso_label
_atom_site_aniso_U_11
_atom_site_aniso_U_22
_atom_site_aniso_U_33
_atom_site_aniso_U_23
_atom_site_aniso_U_13
_atom_site_aniso_U_12
Ni1 0.0212(4) 0.0453(4) 0.0248(3) -0.0022(2) -0.0021(2) 0.0039(3)
O1 0.0262(19) 0.048(2) 0.0237(16) 0.000 -0.0016(13) 0.000
O1W 0.054(2) 0.087(3) 0.073(2) -0.014(2) 0.0127(18) 0.0009(19)
O2 0.0422(16) 0.0501(17) 0.0407(15) 0.0037(12) -0.0005(12) 0.0016(13)
O3 0.0221(13) 0.0644(18) 0.0373(14) -0.0090(13) -0.0041(10) 0.0097(12)
O4 0.0397(16) 0.068(2) 0.0392(15) -0.0150(14) -0.0084(12) 0.0143(15)
O5 0.0437(18) 0.0413(16) 0.061(2) 0.0201(13) -0.0053(15) 0.0016(13)
O6 0.0310(15) 0.086(2) 0.0432(16) 0.0106(15) 0.0107(12) 0.0014(15)
N1 0.0271(16) 0.0403(17) 0.0351(15) -0.0007(13) -0.0073(12) 0.0049(13)
C1 0.0276(18) 0.046(2) 0.0288(17) 0.0001(14) -0.0021(13) 0.0056(15)
C2 0.0297(19) 0.057(2) 0.039(2) -0.0073(18) -0.0078(15) 0.0145(18)
C3 0.030(2) 0.048(2) 0.043(2) -0.0050(17) -0.0075(15) 0.0105(17)
C4 0.0279(18) 0.0351(19) 0.0388(18) -0.0022(15) -0.0050(14) 0.0024(15)
C5 0.0238(16) 0.0317(17) 0.0331(17) 0.0028(13) -0.0041(13) -0.0001(14)
C6 0.0274(18) 0.0391(19) 0.0322(17) 0.0071(14) 0.0042(13) 0.0015(15)
C7 0.0291(19) 0.041(2) 0.0349(18) -0.0008(15) 0.0007(14) 0.0052(16)
C8 0.032(2) 0.059(3) 0.044(2) -0.0043(18) 0.0011(16) 0.0052(18)
C9 0.035(2) 0.071(3) 0.053(3) -0.008(2) -0.0067(18) 0.017(2)
C10 0.052(3) 0.057(3) 0.053(3) 0.003(2) -0.014(2) 0.023(2)
C11 0.048(3) 0.047(2) 0.044(2) 0.0069(18) -0.0057(18) 0.010(2)
C12 0.0332(19) 0.0372(19) 0.0329(17) 0.0019(14) -0.0036(14) 0.0048(16)
C13 0.0334(19) 0.0354(18) 0.0282(17) 0.0063(14) -0.0001(13) -0.0011(15)
C14 0.0350(19) 0.0326(18) 0.0305(17) -0.0013(14) -0.0010(14) 0.0031(15)
C15 0.043(2) 0.037(2) 0.041(2) -0.0034(16) -0.0010(16) -0.0004(17)
C16 0.046(2) 0.049(2) 0.046(2) -0.0145(19) -0.0101(18) 0.0059(19)
C17 0.059(3) 0.067(3) 0.0293(19) -0.0060(19) -0.0075(18) 0.009(2)
C18 0.045(2) 0.057(3) 0.0288(18) 0.0060(16) 0.0042(16) 0.006(2)
C19 0.0292(18) 0.042(2) 0.0273(16) 0.0004(14) 0.0021(13) 0.0066(15)
C20 0.0259(17) 0.042(2) 0.0241(15) 0.0007(14) -0.0015(12) -0.0008(15)
C21 0.0292(18) 0.048(2) 0.0261(16) -0.0033(14) -0.0008(13) 0.0017(16)

loop_
_atom_type_symbol
_atom_type_description
_atom_type_scat_dispersion_real
_atom_type_scat_dispersion_imag
_atom_type_scat_source
C C 0.0033 0.0016 'International Tables Vol C Tables 4.2.6.8 and 6.1.1.4'
H H 0.0000 0.0000 'International Tables Vol C Tables 4.2.6.8 and 6.1.1.4'
N N 0.0061 0.0033 'International Tables Vol C Tables 4.2.6.8 and 6.1.1.4'
O O 0.0106 0.0060 'International Tables Vol C Tables 4.2.6.8 and 6.1.1.4'
Ni Ni 0.3393 1.1124 'International Tables Vol C Tables 4.2.6.8 and 6.1.1.4'

loop_
_geom_angle_atom_site_label_1
_geom_angle_atom_site_label_2
_geom_angle_atom_site_label_3
_geom_angle
_geom_angle_site_symmetry_1
_geom_angle_site_symmetry_3
O3 Ni1 O3 180.0 5_666 .
O3 Ni1 O2 88.89(13) 5_666 5_666
O3 Ni1 O2 91.11(13) . 5_666
O3 Ni1 O2 91.10(13) 5_666 .
O3 Ni1 O2 88.90(13) . .
O2 Ni1 O2 180.0 5_666 .
O3 Ni1 O1 88.39(8) 5_666 5_666
O3 Ni1 O1 91.61(8) . 5_666
O2 Ni1 O1 89.46(14) 5_666 5_666
O2 Ni1 O1 90.54(14) . 5_666
O3 Ni1 O1 91.61(8) 5_666 .
O3 Ni1 O1 88.39(8) . .
O2 Ni1 O1 90.54(14) 5_666 .
O2 Ni1 O1 89.46(14) . .
O1 Ni1 O1 180.0 5_666 .
Ni1 O1 Ni1 144.0(2) . 2_656
Ni1 O1 H1W 112(4) . .
Ni1 O1 H1W 92(4) 2_656 .
Ni1 O2 H2W 120.0 . .
Ni1 O2 H3W 120.0 . .
H2W O2 H3W 120.0 . .
C1 O3 Ni1 125.5(2) . .
C4 N1 C21 112.6(3) . .
C4 N1 C3 124.6(3) . .
C21 N1 C3 122.5(3) . .
O4 C1 O3 125.5(3) . .
O4 C1 C2 116.9(3) . .
O3 C1 C2 117.6(3) . .
C3 C2 C1 115.3(3) . .
C3 C2 H2 108.4 . .
C1 C2 H2 108.4 . .
C3 C2 H3 108.4 . .
C1 C2 H3 108.4 . .
H2 C2 H3 107.5 . .
N1 C3 C2 109.0(3) . .
N1 C3 H3A 109.9 . .
C2 C3 H3A 109.9 . .
N1 C3 H3B 109.9 . .
C2 C3 H3B 109.9 . .
H3A C3 H3B 108.3 . .
O5 C4 N1 124.6(3) . .
O5 C4 C5 126.4(4) . .
N1 C4 C5 109.0(3) . .
C4 C5 C20 104.7(3) . .
C4 C5 C6 111.0(3) . .
C20 C5 C6 109.0(3) . .
C4 C5 H5 110.7 . .
C20 C5 H5 110.7 . .
C6 C5 H5 110.7 . .
C19 C6 C7 108.7(3) . .
C19 C6 C5 105.8(3) . .
C7 C6 C5 105.9(3) . .
C19 C6 H6 112.0 . .
C7 C6 H6 112.0 . .
C5 C6 H6 112.0 . .
C8 C7 C12 119.7(4) . .
C8 C7 C6 127.1(4) . .
C12 C7 C6 113.2(3) . .
C7 C8 C9 119.8(4) . .
C7 C8 H8 120.1 . .
C9 C8 H8 120.1 . .
C10 C9 C8 120.3(4) . .
C10 C9 H9 119.9 . .
C8 C9 H9 119.9 . .
C9 C10 C11 120.5(4) . .
C9 C10 H10 119.8 . .
C11 C10 H10 119.8 . .
C12 C11 C10 119.0(4) . .
C12 C11 H11 120.5 . .
C10 C11 H11 120.5 . .
C11 C12 C7 120.8(4) . .
C11 C12 C13 126.0(4) . .
C7 C12 C13 113.1(3) . .
C12 C13 C14 108.9(3) . .
C12 C13 C20 105.2(3) . .
C14 C13 C20 106.1(3) . .
C12 C13 H13 112.1 . .
C14 C13 H13 112.1 . .
C20 C13 H13 112.1 . .
C19 C14 C15 120.0(3) . .
C19 C14 C13 113.3(3) . .
C15 C14 C13 126.6(3) . .
C16 C15 C14 120.3(4) . .
C16 C15 H15 119.9 . .
C14 C15 H15 119.9 . .
C17 C16 C15 119.1(4) . .
C17 C16 H16 120.4 . .
C15 C16 H16 120.4 . .
C16 C17 C18 121.4(4) . .
C16 C17 H17 119.3 . .
C18 C17 H17 119.3 . .
C17 C18 C19 119.2(4) . .
C17 C18 H18 120.4 . .
C19 C18 H18 120.4 . .
C14 C19 C18 119.9(4) . .
C14 C19 C6 113.4(3) . .
C18 C19 C6 126.5(4) . .
C21 C20 C5 104.1(3) . .
C21 C20 C13 110.9(3) . .
C5 C20 C13 110.0(3) . .
C21 C20 H20 110.6 . .
C5 C20 H20 110.6 . .
C13 C20 H20 110.6 . .
O6 C21 N1 124.0(3) . .
O6 C21 C20 126.6(4) . .
N1 C21 C20 109.4(3) . .

loop_
_geom_bond_atom_site_label_1
_geom_bond_atom_site_label_2
_geom_bond_distance
_geom_bond_site_symmetry_2
Ni1 O3 2.034(3) 5_666
Ni1 O3 2.034(3) .
Ni1 O2 2.057(3) 5_666
Ni1 O2 2.057(3) .
Ni1 O1 2.157(2) 5_666
Ni1 O1 2.157(2) .
O1 Ni1 2.157(2) 2_656
O1 H1W 0.84(5) .
O2 H2W 0.9300 .
O2 H3W 0.9300 .
O3 C1 1.255(5) .
O4 C1 1.250(5) .
O5 C4 1.218(5) .
O6 C21 1.205(5) .
N1 C4 1.382(5) .
N1 C21 1.383(5) .
N1 C3 1.476(5) .
C1 C2 1.521(5) .
C2 C3 1.521(6) .
C2 H2 0.9700 .
C2 H3 0.9700 .
C3 H3A 0.9700 .
C3 H3B 0.9700 .
C4 C5 1.513(5) .
C5 C20 1.547(5) .
C5 C6 1.569(5) .
C5 H5 0.9800 .
C6 C19 1.517(5) .
C6 C7 1.518(5) .
C6 H6 0.9800 .
C7 C8 1.386(6) .
C7 C12 1.400(5) .
C8 C9 1.394(6) .
C8 H8 0.9300 .
C9 C10 1.385(7) .
C9 H9 0.9300 .
C10 C11 1.397(7) .
C10 H10 0.9300 .
C11 C12 1.387(5) .
C11 H11 0.9300 .
C12 C13 1.516(5) .
C13 C14 1.520(5) .
C13 C20 1.560(5) .
C13 H13 0.9800 .
C14 C19 1.392(5) .
C14 C15 1.393(5) .
C15 C16 1.388(6) .
C15 H15 0.9300 .
C16 C17 1.385(7) .
C16 H16 0.9300 .
C17 C18 1.388(6) .
C17 H17 0.9300 .
C18 C19 1.393(5) .
C18 H18 0.9300 .
C20 C21 1.513(5) .
C20 H20 0.9800 .

loop_
_geom_hbond_atom_site_label_D
_geom_hbond_atom_site_label_H
_geom_hbond_atom_site_label_A
_geom_hbond_distance_DH
_geom_hbond_distance_HA
_geom_hbond_distance_DA
_geom_hbond_angle_DHA
_geom_hbond_site_symmetry_A
O2 H2W O1W 0.93 1.95 2.749(5) 142.4 2_655
